data_7056857
loop_
_publ_author_name
'Ridenour, J. August'
'Cahill, Christopher L.'

_publ_section_title
;
 Synthesis, structural analysis, and supramolecular assembly of a series
 of in situ generated uranyl--peroxide complexes with functionalized
 2,2&#x2032;-bipyridine and varied carboxylic acid ligands
;
_journal_issue 3
_journal_name_full 'New Journal of Chemistry'
_journal_page_first 1816
_journal_paper_doi 10.1039/C7NJ03828C
_journal_volume 42
_journal_year 2018
_chemical_formula_sum 'C36 H24 Br6 N4 O10 U2'
_chemical_formula_weight 1628.11
_space_group_crystal_system triclinic
_space_group_IT_number 2
_space_group_name_Hall '-P 1'
_space_group_name_H-M_alt 'P -1'
_symmetry_cell_setting triclinic
_symmetry_Int_Tables_number 2
_symmetry_space_group_name_Hall '-P 1'
_symmetry_space_group_name_H-M 'P -1'
_atom_sites_solution_hydrogens geom
_audit_creation_method SHELXL-2014/7
_audit_update_record
;
2017-10-06 deposited with the CCDC.
2017-12-21 downloaded from the CCDC.
;
_cell_angle_alpha 66.590(4)
_cell_angle_beta 89.273(5)
_cell_angle_gamma 61.239(4)
_cell_formula_units_Z 1
_cell_length_a 10.732(3)
_cell_length_b 10.901(3)
_cell_length_c 11.200(3)
_cell_measurement_reflns_used 2795
_cell_measurement_temperature 293(2)
_cell_measurement_theta_max 24.48
_cell_measurement_theta_min 2.22
_cell_volume 1027.8(5)
_computing_cell_refinement 'SAINT, Bruker-AXS'
_computing_data_collection 'APEX, Bruker-AXS'
_computing_data_reduction 'SAINT, Bruker-AXS'
_computing_molecular_graphics 'WinGX (Farrugia, 2012)'
_computing_publication_material 'Crystal Maker (Palmer, 2009)'
_computing_structure_refinement 'SHELXL-2014/7 (Sheldrick, 2014)'
_computing_structure_solution 'SIR92 (Gualardi, 1994)'
_diffrn_ambient_temperature 293(2)
_diffrn_measured_fraction_theta_full 1.000
_diffrn_measured_fraction_theta_max 0.996
_diffrn_measurement_device_type 'Bruker SMART APEXII'
_diffrn_measurement_method 'omega scans'
_diffrn_radiation_probe x-ray
_diffrn_radiation_type MoK\a
_diffrn_radiation_wavelength 0.71073
_diffrn_reflns_av_R_equivalents 0.0599
_diffrn_reflns_av_unetI/netI 0.0741
_diffrn_reflns_Laue_measured_fraction_full 1.000
_diffrn_reflns_Laue_measured_fraction_max 0.996
_diffrn_reflns_limit_h_max 14
_diffrn_reflns_limit_h_min -14
_diffrn_reflns_limit_k_max 14
_diffrn_reflns_limit_k_min -14
_diffrn_reflns_limit_l_max 14
_diffrn_reflns_limit_l_min -14
_diffrn_reflns_number 13994
_diffrn_reflns_point_group_measured_fraction_full 1.000
_diffrn_reflns_point_group_measured_fraction_max 0.996
_diffrn_reflns_theta_full 25.500
_diffrn_reflns_theta_max 27.978
_diffrn_reflns_theta_min 2.032
_diffrn_source Siemens
_exptl_absorpt_coefficient_mu 13.762
_exptl_absorpt_correction_T_max 0.7456
_exptl_absorpt_correction_T_min 0.5524
_exptl_absorpt_correction_type multi-scan
_exptl_absorpt_process_details 'SADABS, G. Sheldrick (2015)'
_exptl_crystal_colour Yellow
_exptl_crystal_density_diffrn 2.631
_exptl_crystal_description Plate
_exptl_crystal_F_000 742
_exptl_crystal_recrystallization_method 'Methanol:Acetone - Photolytic'
_exptl_crystal_size_max 0.175
_exptl_crystal_size_mid 0.081
_exptl_crystal_size_min 0.049
_refine_diff_density_max 1.688
_refine_diff_density_min -1.431
_refine_diff_density_rms 0.231
_refine_ls_extinction_method none
_refine_ls_goodness_of_fit_ref 1.015
_refine_ls_hydrogen_treatment constr
_refine_ls_matrix_type full
_refine_ls_number_parameters 272
_refine_ls_number_reflns 4943
_refine_ls_number_restraints 6
_refine_ls_restrained_S_all 1.015
_refine_ls_R_factor_all 0.0641
_refine_ls_R_factor_gt 0.0424
_refine_ls_shift/su_max 0.001
_refine_ls_shift/su_mean 0.000
_refine_ls_structure_factor_coef Fsqd
_refine_ls_weighting_details 'w=1/[\s^2^(Fo^2^)+(0.0410P)^2^] where P=(Fo^2^+2Fc^2^)/3'
_refine_ls_weighting_scheme calc
_refine_ls_wR_factor_gt 0.0837
_refine_ls_wR_factor_ref 0.0910
_reflns_Friedel_coverage 0.000
_reflns_number_gt 3872
_reflns_number_total 4943
_reflns_threshold_expression 'I > 2\s(I)'
_cod_data_source_file c7nj03828c2.cif
_cod_data_source_block compound8
_cod_depositor_comments 'Adding full bibliography for 7056854--7056861.cif.'
_cod_original_cell_volume 1027.7(5)
_cod_database_code 7056857
_shelx_space_group_comment
;
The symmetry employed for this shelxl refinement is uniquely defined
by the following loop, which should always be used as a source of
symmetry information in preference to the above space-group names.
They are only intended as comments.
;

loop_
_space_group_symop_operation_xyz
'x, y, z'
'-x, -y, -z'

loop_
_atom_site_label
_atom_site_type_symbol
_atom_site_fract_x
_atom_site_fract_y
_atom_site_fract_z
_atom_site_U_iso_or_equiv
_atom_site_adp_type
_atom_site_occupancy
_atom_site_site_symmetry_order
_atom_site_calc_flag
_atom_site_refinement_flags_posn
_atom_site_refinement_flags_adp
_atom_site_refinement_flags_occupancy
_atom_site_disorder_assembly
_atom_site_disorder_group
C1 C 0.7301(8) 0.4127(9) 0.4878(8) 0.0242(17) Uani 1 1 d . . . . .
H1 H 0.6612 0.4064 0.5371 0.029 Uiso 1 1 calc R U . . .
C2 C 0.8160(8) 0.2899(8) 0.4574(8) 0.0239(16) Uani 1 1 d . . . . .
H2 H 0.8049 0.2039 0.4851 0.029 Uiso 1 1 calc R U . . .
C3 C 0.9186(8) 0.2996(9) 0.3846(8) 0.0247(17) Uani 1 1 d . . . . .
C4 C 0.9316(8) 0.4292(8) 0.3429(7) 0.0214(16) Uani 1 1 d . . . . .
H4 H 0.9983 0.4384 0.2917 0.026 Uiso 1 1 calc R U . . .
C5 C 0.8415(7) 0.5469(8) 0.3796(7) 0.0177(15) Uani 1 1 d . . . . .
C6 C 0.8514(7) 0.6893(8) 0.3364(7) 0.0184(15) Uani 1 1 d . . . . .
C7 C 0.9661(8) 0.6941(8) 0.2850(7) 0.0221(16) Uani 1 1 d . . . . .
H7 H 1.0433 0.6060 0.2823 0.027 Uiso 1 1 calc R U . . .
C8 C 0.9645(9) 0.8346(10) 0.2365(8) 0.0290(18) Uani 1 1 d . . . . .
C9 C 0.8481(9) 0.9637(10) 0.2368(8) 0.0313(19) Uani 1 1 d . . . . .
H9 H 0.8429 1.0595 0.2008 0.038 Uiso 1 1 calc R U . . .
C10 C 0.7382(9) 0.9476(9) 0.2923(8) 0.0329(19) Uani 1 1 d . . . . .
H10 H 0.6591 1.0350 0.2941 0.039 Uiso 1 1 calc R U . . .
C11 C 0.4871(8) 0.5886(8) 0.7215(8) 0.0243(16) Uani 1 1 d . . . . .
C12 C 0.4433(8) 0.4904(9) 0.8263(7) 0.0240(16) Uani 1 1 d . . . . .
C13 C 0.4923(11) 0.3378(11) 0.8432(10) 0.046(2) Uani 1 1 d . . . . .
H13 H 0.5519 0.3000 0.7900 0.055 Uiso 1 1 calc R U . . .
C14 C 0.4515(12) 0.2424(12) 0.9397(10) 0.052(3) Uani 1 1 d . . . . .
H14 H 0.4851 0.1414 0.9513 0.063 Uiso 1 1 calc R U . . .
C15 C 0.3612(12) 0.2993(13) 1.0175(9) 0.051(3) Uani 1 1 d . . . . .
C16 C 0.3111(11) 0.4516(12) 0.9985(10) 0.050(3) Uani 1 1 d . . . . .
H16 H 0.2487 0.4912 1.0494 0.060 Uiso 1 1 calc R U . . .
C17 C 0.3541(9) 0.5452(10) 0.9035(8) 0.035(2) Uani 1 1 d . . . . .
H17 H 0.3215 0.6456 0.8930 0.042 Uiso 1 1 calc R U . . .
C18 C 0.3226(15) 0.1963(15) 1.1204(11) 0.074(4) Uani 1 1 d . . . . .
H18A H 0.3588 0.0947 1.1322 0.088 Uiso 1 1 calc R U . A 1
H18B H 0.2620 0.2328 1.1736 0.088 Uiso 1 1 calc R U . A 1
N1 N 0.7405(6) 0.5400(7) 0.4503(6) 0.0184(12) Uani 1 1 d . . . . .
N2 N 0.7388(6) 0.8137(7) 0.3436(6) 0.0225(14) Uani 1 1 d . . . . .
O1 O 0.7356(6) 0.6824(7) 0.6405(5) 0.0305(13) Uani 1 1 d . . . . .
O2 O 0.4307(6) 0.8318(6) 0.3955(5) 0.0325(13) Uani 1 1 d . . . . .
O3 O 0.4588(7) 0.9878(7) 0.5511(7) 0.0472(18) Uani 1 1 d . . . . .
O4 O 0.4428(5) 0.7280(6) 0.6990(5) 0.0253(12) Uani 1 1 d . . . . .
O5 O 0.5665(6) 0.5329(6) 0.6503(5) 0.0293(12) Uani 1 1 d . . . . .
Br1 Br 1.04221(10) 0.13994(11) 0.33864(11) 0.0448(3) Uani 1 1 d . . . . .
Br2 Br 1.12250(9) 0.84504(10) 0.16800(9) 0.0413(2) Uani 1 1 d . . . . .
Br3A Br 0.1973(2) 0.1593(2) 1.03606(14) 0.0555(7) Uani 0.704(4) 1 d . U P B 1
Br3B Br 0.0552(11) 0.3431(15) 1.0215(8) 0.195(6) Uani 0.296(4) 1 d . U P B 2
U1 U 0.57878(3) 0.76468(3) 0.51936(3) 0.01909(9) Uani 1 1 d . . . . .

loop_
_atom_site_aniso_label
_atom_site_aniso_U_11
_atom_site_aniso_U_22
_atom_site_aniso_U_33
_atom_site_aniso_U_23
_atom_site_aniso_U_13
_atom_site_aniso_U_12
C1 0.019(4) 0.035(4) 0.025(4) -0.017(4) 0.004(3) -0.016(3)
C2 0.030(4) 0.022(4) 0.031(4) -0.017(3) 0.013(4) -0.017(3)
C3 0.019(4) 0.025(4) 0.034(5) -0.020(4) 0.003(3) -0.009(3)
C4 0.019(4) 0.025(4) 0.021(4) -0.012(3) 0.006(3) -0.011(3)
C5 0.014(3) 0.018(4) 0.017(4) -0.006(3) 0.001(3) -0.007(3)
C6 0.019(4) 0.014(3) 0.017(4) -0.004(3) 0.001(3) -0.007(3)
C7 0.022(4) 0.018(4) 0.021(4) -0.005(3) 0.005(3) -0.010(3)
C8 0.032(5) 0.036(5) 0.022(4) -0.009(4) 0.008(4) -0.023(4)
C9 0.032(5) 0.033(5) 0.036(5) -0.015(4) 0.012(4) -0.022(4)
C10 0.042(5) 0.022(4) 0.034(5) -0.012(4) 0.015(4) -0.017(4)
C11 0.025(4) 0.020(4) 0.023(4) -0.006(3) 0.005(3) -0.012(3)
C12 0.031(4) 0.024(4) 0.017(4) -0.007(3) 0.004(3) -0.016(3)
C13 0.063(7) 0.042(5) 0.049(6) -0.026(5) 0.021(5) -0.034(5)
C14 0.085(8) 0.053(6) 0.046(6) -0.024(5) 0.026(6) -0.054(6)
C15 0.083(8) 0.072(7) 0.031(5) -0.023(5) 0.018(5) -0.062(7)
C16 0.070(7) 0.065(7) 0.037(6) -0.026(5) 0.030(5) -0.049(6)
C17 0.037(5) 0.031(5) 0.031(5) -0.009(4) 0.003(4) -0.017(4)
C18 0.149(12) 0.098(9) 0.050(7) -0.046(7) 0.055(8) -0.108(10)
N1 0.019(3) 0.022(3) 0.017(3) -0.009(3) 0.004(2) -0.012(3)
N2 0.022(3) 0.017(3) 0.030(4) -0.014(3) 0.010(3) -0.009(3)
O1 0.032(3) 0.046(3) 0.032(3) -0.023(3) 0.014(3) -0.028(3)
O2 0.028(3) 0.027(3) 0.031(3) -0.005(3) 0.008(3) -0.013(3)
O3 0.061(4) 0.029(3) 0.073(5) -0.030(3) 0.051(4) -0.034(3)
O4 0.025(3) 0.022(3) 0.029(3) -0.010(2) 0.010(2) -0.013(2)
O5 0.037(3) 0.022(3) 0.026(3) -0.010(2) 0.013(3) -0.014(3)
Br1 0.0461(5) 0.0388(5) 0.0776(7) -0.0443(5) 0.0369(5) -0.0276(4)
Br2 0.0307(5) 0.0368(5) 0.0413(5) -0.0008(4) 0.0109(4) -0.0202(4)
Br3A 0.0903(14) 0.0941(14) 0.0360(9) -0.0344(9) 0.0287(8) -0.0815(13)
Br3B 0.194(10) 0.315(15) 0.101(5) -0.031(7) 0.027(5) -0.198(11)
U1 0.01987(15) 0.01698(14) 0.02548(16) -0.01159(12) 0.00853(11) -0.01151(11)

loop_
_atom_type_symbol
_atom_type_description
_atom_type_scat_dispersion_real
_atom_type_scat_dispersion_imag
_atom_type_scat_source
C C 0.0033 0.0016 'International Tables Vol C Tables 4.2.6.8 and 6.1.1.4'
H H 0.0000 0.0000 'International Tables Vol C Tables 4.2.6.8 and 6.1.1.4'
N N 0.0061 0.0033 'International Tables Vol C Tables 4.2.6.8 and 6.1.1.4'
O O 0.0106 0.0060 'International Tables Vol C Tables 4.2.6.8 and 6.1.1.4'
Br Br -0.2901 2.4595 'International Tables Vol C Tables 4.2.6.8 and 6.1.1.4'
U U -9.6767 9.6646 'International Tables Vol C Tables 4.2.6.8 and 6.1.1.4'

loop_
_geom_angle_atom_site_label_1
_geom_angle_atom_site_label_2
_geom_angle_atom_site_label_3
_geom_angle
_geom_angle_site_symmetry_1
_geom_angle_site_symmetry_3
N1 C1 C2 123.9(7) . .
N1 C1 H1 118.0 . .
C2 C1 H1 118.0 . .
C3 C2 C1 117.8(7) . .
C3 C2 H2 121.1 . .
C1 C2 H2 121.1 . .
C4 C3 C2 120.1(7) . .
C4 C3 Br1 118.2(6) . .
C2 C3 Br1 121.7(6) . .
C3 C4 C5 118.3(7) . .
C3 C4 H4 120.9 . .
C5 C4 H4 120.9 . .
N1 C5 C4 122.6(6) . .
N1 C5 C6 117.3(6) . .
C4 C5 C6 120.1(6) . .
N2 C6 C7 122.5(6) . .
N2 C6 C5 116.7(6) . .
C7 C6 C5 120.7(6) . .
C6 C7 C8 118.3(7) . .
C6 C7 H7 120.8 . .
C8 C7 H7 120.8 . .
C9 C8 C7 120.0(7) . .
C9 C8 Br2 120.4(6) . .
C7 C8 Br2 119.7(6) . .
C8 C9 C10 117.7(7) . .
C8 C9 H9 121.2 . .
C10 C9 H9 121.2 . .
N2 C10 C9 123.8(8) . .
N2 C10 H10 118.1 . .
C9 C10 H10 118.1 . .
O5 C11 O4 119.3(7) . .
O5 C11 C12 119.1(7) . .
O4 C11 C12 121.6(7) . .
O5 C11 U1 58.5(4) . .
O4 C11 U1 60.9(4) . .
C12 C11 U1 177.5(5) . .
C17 C12 C13 119.2(8) . .
C17 C12 C11 121.9(7) . .
C13 C12 C11 118.8(7) . .
C14 C13 C12 120.5(9) . .
C14 C13 H13 119.8 . .
C12 C13 H13 119.8 . .
C15 C14 C13 119.7(9) . .
C15 C14 H14 120.1 . .
C13 C14 H14 120.1 . .
C14 C15 C16 119.5(9) . .
C14 C15 C18 118.9(10) . .
C16 C15 C18 121.6(10) . .
C15 C16 C17 120.5(9) . .
C15 C16 H16 119.8 . .
C17 C16 H16 119.8 . .
C12 C17 C16 120.6(8) . .
C12 C17 H17 119.7 . .
C16 C17 H17 119.7 . .
C15 C18 Br3A 109.6(7) . .
C15 C18 H18A 120.0 . .
Br3A C18 H18A 62.5 . .
C15 C18 H18B 120.0 . .
Br3A C18 H18B 97.3 . .
H18A C18 H18B 120.0 . .
C1 N1 C5 117.3(6) . .
C1 N1 U1 122.1(5) . .
C5 N1 U1 120.6(4) . .
C10 N2 C6 117.6(6) . .
C10 N2 U1 121.0(5) . .
C6 N2 U1 118.5(4) . .
O3 O3 U1 71.8(4) 2_676 2_676
O3 O3 U1 71.4(4) 2_676 .
U1 O3 U1 143.3(3) 2_676 .
C11 O4 U1 92.7(4) . .
C11 O5 U1 95.3(4) . .
O1 U1 O2 174.8(2) . .
O1 U1 O3 91.4(3) . 2_676
O2 U1 O3 92.7(3) . 2_676
O1 U1 O3 92.4(3) . .
O2 U1 O3 92.8(3) . .
O3 U1 O3 36.7(3) 2_676 .
O1 U1 O5 87.5(2) . .
O2 U1 O5 89.9(2) . .
O3 U1 O5 158.90(19) 2_676 .
O3 U1 O5 122.23(18) . .
O1 U1 O4 89.7(2) . .
O2 U1 O4 92.4(2) . .
O3 U1 O4 106.28(18) 2_676 .
O3 U1 O4 69.57(18) . .
O5 U1 O4 52.66(17) . .
O1 U1 N1 86.3(2) . .
O2 U1 N1 88.6(2) . .
O3 U1 N1 131.47(19) 2_676 .
O3 U1 N1 168.16(18) . .
O5 U1 N1 69.50(17) . .
O4 U1 N1 122.15(17) . .
O1 U1 N2 85.0(2) . .
O2 U1 N2 93.3(2) . .
O3 U1 N2 69.56(18) 2_676 .
O3 U1 N2 106.23(18) . .
O5 U1 N2 131.20(17) . .
O4 U1 N2 173.14(17) . .
N1 U1 N2 61.94(18) . .
O1 U1 C11 87.7(2) . .
O2 U1 C11 91.9(2) . .
O3 U1 C11 132.6(2) 2_676 .
O3 U1 C11 96.0(2) . .
O5 U1 C11 26.29(19) . .
O4 U1 C11 26.39(18) . .
N1 U1 C11 95.8(2) . .
N2 U1 C11 156.9(2) . .

loop_
_geom_bond_atom_site_label_1
_geom_bond_atom_site_label_2
_geom_bond_distance
_geom_bond_site_symmetry_2
C1 N1 1.341(9) .
C1 C2 1.387(10) .
C1 H1 0.9300 .
C2 C3 1.382(10) .
C2 H2 0.9300 .
C3 C4 1.377(10) .
C3 Br1 1.878(7) .
C4 C5 1.402(9) .
C4 H4 0.9300 .
C5 N1 1.348(9) .
C5 C6 1.488(9) .
C6 N2 1.347(9) .
C6 C7 1.368(10) .
C7 C8 1.399(10) .
C7 H7 0.9300 .
C8 C9 1.361(11) .
C8 Br2 1.886(8) .
C9 C10 1.379(11) .
C9 H9 0.9300 .
C10 N2 1.336(9) .
C10 H10 0.9300 .
C11 O5 1.265(9) .
C11 O4 1.266(8) .
C11 C12 1.489(10) .
C11 U1 2.844(7) .
C12 C17 1.364(11) .
C12 C13 1.411(11) .
C13 C14 1.405(13) .
C13 H13 0.9300 .
C14 C15 1.383(14) .
C14 H14 0.9300 .
C15 C16 1.398(14) .
C15 C18 1.473(13) .
C16 C17 1.401(12) .
C16 H16 0.9300 .
C17 H17 0.9300 .
C18 Br3A 1.929(11) .
C18 H18A 0.9300 .
C18 H18B 0.9300 .
N1 U1 2.644(6) .
N2 U1 2.659(6) .
O1 U1 1.765(5) .
O2 U1 1.766(6) .
O3 O3 1.458(11) 2_676
O3 U1 2.310(5) 2_676
O3 U1 2.316(5) .
O4 U1 2.487(5) .
O5 U1 2.434(5) .
U1 O3 2.310(5) 2_676

loop_
_geom_torsion_atom_site_label_1
_geom_torsion_atom_site_label_2
_geom_torsion_atom_site_label_3
_geom_torsion_atom_site_label_4
_geom_torsion
N1 C1 C2 C3 0.3(11)
C1 C2 C3 C4 -1.0(11)
C1 C2 C3 Br1 179.5(6)
C2 C3 C4 C5 1.8(11)
Br1 C3 C4 C5 -178.7(5)
C3 C4 C5 N1 -2.0(11)
C3 C4 C5 C6 -179.8(6)
N1 C5 C6 N2 -15.0(9)
C4 C5 C6 N2 162.9(7)
N1 C5 C6 C7 168.6(7)
C4 C5 C6 C7 -13.5(10)
N2 C6 C7 C8 -0.9(11)
C5 C6 C7 C8 175.2(7)
C6 C7 C8 C9 -2.4(11)
C6 C7 C8 Br2 178.8(6)
C7 C8 C9 C10 3.3(12)
Br2 C8 C9 C10 -177.9(6)
C8 C9 C10 N2 -1.0(13)
O5 C11 C12 C17 -177.9(7)
O4 C11 C12 C17 -0.3(12)
O5 C11 C12 C13 0.2(11)
O4 C11 C12 C13 177.8(8)
C17 C12 C13 C14 -0.9(13)
C11 C12 C13 C14 -179.1(8)
C12 C13 C14 C15 0.8(15)
C13 C14 C15 C16 0.3(16)
C13 C14 C15 C18 -178.5(10)
C14 C15 C16 C17 -1.3(16)
C18 C15 C16 C17 177.5(10)
C13 C12 C17 C16 -0.1(13)
C11 C12 C17 C16 178.0(8)
C15 C16 C17 C12 1.3(15)
C14 C15 C18 Br3A -68.9(13)
C16 C15 C18 Br3A 112.3(10)
C2 C1 N1 C5 -0.4(10)
C2 C1 N1 U1 -177.9(6)
C4 C5 N1 C1 1.3(10)
C6 C5 N1 C1 179.1(6)
C4 C5 N1 U1 178.8(5)
C6 C5 N1 U1 -3.4(8)
C9 C10 N2 C6 -2.2(12)
C9 C10 N2 U1 158.3(7)
C7 C6 N2 C10 3.2(11)
C5 C6 N2 C10 -173.1(7)
C7 C6 N2 U1 -157.8(6)
C5 C6 N2 U1 25.9(8)
O5 C11 O4 U1 -2.7(7)
C12 C11 O4 U1 179.8(6)
O4 C11 O5 U1 2.7(7)
C12 C11 O5 U1 -179.7(6)
